data_4120218
loop_
_publ_author_name
'Daiki Umeyama'
'Satoshi Horike'
'Munehiro Inukai'
'Susumu Kitagawa'

_publ_contact_author_address
;
Department of Synthetic Chemistry and Biological Chemistry
Graduate School of Engineering, Kyoto University
Katsura, Nishikyo-ku
Kyoto
615-8510
JAPAN
;
_publ_contact_author_email KITAGAWA@SBCHEM.KYOTO-U.AC.JP
_publ_contact_author_name 'Susumu Kitagawa'
_publ_section_title
;
 Integration of Intrinsic Proton Conduction and Guest-Accessible Nanospace
 into a Coordination Polymer
;
_journal_name_full 'Journal of the American Chemical Society'
_journal_page_first 11345
_journal_page_last 11350
_journal_paper_doi 10.1021/ja4051668
_journal_volume 135
_journal_year 2013
_chemical_formula_sum 'C7 H11 N2 O27 P6 Zn3'
_chemical_formula_weight 937.11
_chemical_name_systematic
; 
 ? 
;
_space_group_IT_number 2
_symmetry_cell_setting triclinic
_symmetry_space_group_name_Hall '-P 1'
_symmetry_space_group_name_H-M 'P -1'
_atom_sites_solution_hydrogens geom
_atom_sites_solution_primary direct
_atom_sites_solution_secondary difmap
_audit_creation_method SHELXL-97
_cell_angle_alpha 115.820(7)
_cell_angle_beta 99.384(10)
_cell_angle_gamma 99.565(15)
_cell_formula_units_Z 2
_cell_length_a 7.4768(15)
_cell_length_b 14.377(3)
_cell_length_c 15.145(4)
_cell_measurement_temperature 223(2)
_cell_measurement_theta_max 27.5
_cell_measurement_theta_min 3
_cell_volume 1393.3(6)
_computing_structure_refinement 'SHELXL-97 (Sheldrick, 1997)'
_computing_structure_solution 'SHELXS-97 (Sheldrick, 1990)'
_diffrn_ambient_temperature 223(2)
_diffrn_measured_fraction_theta_full 0.948
_diffrn_measured_fraction_theta_max 0.948
_diffrn_measurement_device_type CCD
_diffrn_measurement_method \w
_diffrn_radiation_monochromator graphite
_diffrn_radiation_source 'fine-focus sealed tube'
_diffrn_radiation_type MoK\a
_diffrn_radiation_wavelength 0.71075
_diffrn_reflns_av_R_equivalents 0.0737
_diffrn_reflns_av_sigmaI/netI 0.1245
_diffrn_reflns_limit_h_max 9
_diffrn_reflns_limit_h_min -9
_diffrn_reflns_limit_k_max 15
_diffrn_reflns_limit_k_min -18
_diffrn_reflns_limit_l_max 19
_diffrn_reflns_limit_l_min -19
_diffrn_reflns_number 11027
_diffrn_reflns_theta_full 27.49
_diffrn_reflns_theta_max 27.49
_diffrn_reflns_theta_min 3.10
_exptl_absorpt_coefficient_mu 3.021
_exptl_absorpt_correction_T_max 0.5833
_exptl_absorpt_correction_T_min 0.5833
_exptl_absorpt_correction_type empirical
_exptl_crystal_colour colorless
_exptl_crystal_density_diffrn 2.234
_exptl_crystal_description prism
_exptl_crystal_F_000 926
_exptl_crystal_size_max 0.20
_exptl_crystal_size_mid 0.20
_exptl_crystal_size_min 0.20
_refine_diff_density_max 2.025
_refine_diff_density_min -1.723
_refine_diff_density_rms 0.335
_refine_ls_extinction_method none
_refine_ls_goodness_of_fit_ref 1.224
_refine_ls_hydrogen_treatment mixed
_refine_ls_matrix_type full
_refine_ls_number_parameters 423
_refine_ls_number_reflns 6073
_refine_ls_number_restraints 6
_refine_ls_restrained_S_all 1.223
_refine_ls_R_factor_all 0.0866
_refine_ls_R_factor_gt 0.0649
_refine_ls_shift/su_max 0.001
_refine_ls_shift/su_mean 0.000
_refine_ls_structure_factor_coef Fsqd
_refine_ls_weighting_details 'calc w=1/[\s^2^(Fo^2^)+(0.1000P)^2^+0.0000P] where P=(Fo^2^+2Fc^2^)/3'
_refine_ls_weighting_scheme calc
_refine_ls_wR_factor_gt 0.1851
_refine_ls_wR_factor_ref 0.2051
_reflns_number_gt 4448
_reflns_number_total 6073
_reflns_threshold_expression >2sigma(I)
_cod_data_source_file ja4051668_si_002.cif
_cod_data_source_block ZnP-Hbim
_cod_original_cell_volume 1393.4(5)
_cod_database_code 4120218

loop_
_symmetry_equiv_pos_as_xyz
'x, y, z'
'-x, -y, -z'

loop_
_atom_site_label
_atom_site_type_symbol
_atom_site_fract_x
_atom_site_fract_y
_atom_site_fract_z
_atom_site_U_iso_or_equiv
_atom_site_adp_type
_atom_site_occupancy
_atom_site_symmetry_multiplicity
_atom_site_calc_flag
_atom_site_refinement_flags
_atom_site_disorder_assembly
_atom_site_disorder_group
C1 C 0.8422(13) 0.6003(8) 0.4853(7) 0.037(2) Uani 1 1 d . . .
H1 H 0.9087 0.6707 0.5047 0.044 Uiso 1 1 calc R . .
C2 C 0.7627(16) 0.5253(10) 0.3858(7) 0.050(3) Uani 1 1 d . . .
H2 H 0.7743 0.5453 0.3352 0.060 Uiso 1 1 calc R . .
C3 C 0.6656(15) 0.4209(10) 0.3560(7) 0.049(3) Uani 1 1 d . . .
H3 H 0.6138 0.3724 0.2864 0.059 Uiso 1 1 calc R . .
C4 C 0.6444(14) 0.3881(8) 0.4257(7) 0.040(2) Uani 1 1 d . . .
H4 H 0.5797 0.3174 0.4060 0.048 Uiso 1 1 calc R . .
C5 C 0.7207(11) 0.4616(6) 0.5257(6) 0.0248(17) Uani 1 1 d . . .
C6 C 0.8179(11) 0.5653(6) 0.5559(6) 0.0219(16) Uani 1 1 d . . .
C7 C 0.8184(12) 0.5481(7) 0.6922(6) 0.0297(19) Uani 1 1 d . . .
H5 H 0.8377 0.5646 0.7609 0.036 Uiso 1 1 calc R . .
N1 N 0.8809(9) 0.6163(5) 0.6609(5) 0.0243(14) Uani 1 1 d . . .
N2 N 0.7259(10) 0.4546(5) 0.6154(5) 0.0254(15) Uani 1 1 d . . .
O1 O 0.9904(7) 0.0073(4) 0.7990(4) 0.0152(10) Uani 1 1 d . . .
O2 O 1.0520(7) -0.1633(4) 0.7939(4) 0.0208(11) Uani 1 1 d . A .
O3 O 0.776(2) -0.1727(11) 0.6634(12) 0.025(4) Uiso 0.402(15) 1 d P A 2
O4 O 0.7503(13) -0.1699(7) 0.7056(8) 0.025(2) Uiso 0.598(15) 1 d P A 1
O5 O 0.752(2) -0.1058(11) 0.8412(11) 0.026(4) Uiso 0.402(15) 1 d P A 2
O6 O 0.8582(14) -0.0733(7) 0.8976(7) 0.024(3) Uiso 0.598(15) 1 d P A 1
O17 O 0.9395(7) 0.3323(4) 1.0726(4) 0.0206(11) Uani 1 1 d . . .
O16 O 1.0875(7) 0.1880(4) 0.9998(4) 0.0158(10) Uani 1 1 d . . .
O7 O 0.6908(6) 0.1904(4) 0.7110(3) 0.0142(10) Uani 1 1 d . A .
O9 O 0.7614(7) 0.2011(4) 0.5576(3) 0.0174(10) Uani 1 1 d . . .
O10 O 0.5225(7) 0.2845(4) 0.6328(4) 0.0194(11) Uani 1 1 d . . .
O8 O 0.4529(7) 0.0835(4) 0.5403(4) 0.0202(11) Uani 1 1 d . . .
O19 O 0.3947(6) 0.0875(4) 0.7877(3) 0.0129(9) Uani 1 1 d . A .
O20 O 0.5884(6) -0.0263(4) 0.6881(3) 0.0137(10) Uani 1 1 d . A .
O21 O 0.2350(7) -0.0672(4) 0.6186(3) 0.0181(11) Uani 1 1 d . . .
O22 O 0.3775(7) -0.1015(4) 0.7611(4) 0.0217(11) Uani 1 1 d . . .
O15 O 0.7913(6) 0.1843(4) 0.8886(3) 0.0128(10) Uani 1 1 d . A .
O18 O 0.7692(7) 0.1448(4) 1.0295(4) 0.0225(12) Uani 1 1 d . . .
O23 O 0.0978(6) 0.1965(4) 0.7967(3) 0.0123(10) Uani 1 1 d . . .
O24 O 0.3894(6) 0.3031(4) 0.7848(3) 0.0132(10) Uani 1 1 d . A .
O25 O 0.1006(7) 0.2385(4) 0.6503(4) 0.0219(11) Uani 1 1 d . . .
O11 O 0.4669(6) 0.2716(4) 0.9643(3) 0.0134(10) Uani 1 1 d . A .
O14 O 0.3801(7) 0.3486(4) 1.1300(4) 0.0210(11) Uani 1 1 d . . .
O12 O 0.6971(6) 0.4277(4) 1.1213(4) 0.0156(10) Uani 1 1 d . . .
O13 O 0.4070(7) 0.4550(4) 1.0362(4) 0.0214(11) Uani 1 1 d . . .
O27 O 0.8886(7) 0.0055(4) 0.5993(4) 0.0212(11) Uani 1 1 d D A .
H29 H 0.853(12) -0.014(6) 0.530(2) 0.025 Uiso 1 1 d D . .
H27 H 0.988(8) -0.022(6) 0.577(6) 0.025 Uiso 1 1 d D . .
O28 O 0.7803(7) 0.3925(4) 0.9029(4) 0.0206(11) Uani 1 1 d D A .
H28 H 0.744(11) 0.456(4) 0.921(6) 0.025 Uiso 1 1 d D . .
O29 O 0.3626(7) 0.0680(4) 0.9693(4) 0.0199(11) Uani 1 1 d D A .
H31 H 0.492(4) 0.087(6) 1.001(6) 0.024 Uiso 1 1 d D . .
H30 H 0.336(11) 0.009(4) 0.981(6) 0.024 Uiso 1 1 d D . .
P1 P 0.9130(3) -0.10109(15) 0.78998(17) 0.0243(5) Uani 1 1 d . . .
P4 P 0.8980(2) 0.21279(14) 0.99395(13) 0.0115(4) Uani 1 1 d . . .
P2 P 0.6096(2) 0.18613(15) 0.60903(13) 0.0130(4) Uani 1 1 d . . .
P5 P 0.4026(2) -0.02289(14) 0.71399(13) 0.0122(4) Uani 1 1 d . . .
P6 P 0.1773(2) 0.27807(14) 0.76591(13) 0.0117(4) Uani 1 1 d . . .
P3 P 0.4914(2) 0.37673(14) 1.06105(13) 0.0129(4) Uani 1 1 d . . .
Zn1 Zn 0.83368(11) 0.09098(6) 0.73898(6) 0.0129(2) Uani 1 1 d . . .
Zn2 Zn 0.58501(11) 0.24610(6) 0.84216(6) 0.0127(2) Uani 1 1 d . . .
Zn3 Zn 0.23114(11) 0.13643(6) 0.88749(6) 0.0124(2) Uani 1 1 d . . .
O26 O 0.1134(7) 0.3812(4) 0.8263(4) 0.0203(11) Uani 1 1 d . . .
H33 H 0.910(4) 0.411(6) 0.906(6) 0.024 Uiso 1 1 d D . .

loop_
_atom_site_aniso_label
_atom_site_aniso_U_11
_atom_site_aniso_U_22
_atom_site_aniso_U_33
_atom_site_aniso_U_23
_atom_site_aniso_U_13
_atom_site_aniso_U_12
C1 0.046(6) 0.041(5) 0.045(5) 0.032(5) 0.025(5) 0.021(5)
C2 0.065(7) 0.071(8) 0.030(5) 0.034(5) 0.015(5) 0.025(6)
C3 0.053(7) 0.069(8) 0.020(4) 0.014(5) 0.003(5) 0.025(6)
C4 0.040(6) 0.033(5) 0.030(5) 0.006(4) 0.002(4) 0.001(4)
C5 0.028(4) 0.017(4) 0.025(4) 0.007(3) 0.011(4) 0.001(3)
C6 0.021(4) 0.021(4) 0.025(4) 0.012(3) 0.006(3) 0.005(3)
C7 0.034(5) 0.031(5) 0.020(4) 0.008(4) 0.009(4) 0.010(4)
N1 0.026(4) 0.025(3) 0.021(3) 0.009(3) 0.009(3) 0.005(3)
N2 0.032(4) 0.018(3) 0.022(3) 0.009(3) 0.006(3) -0.001(3)
O1 0.017(3) 0.011(2) 0.015(2) 0.005(2) 0.003(2) 0.001(2)
O2 0.026(3) 0.018(3) 0.019(3) 0.010(2) 0.004(2) 0.005(2)
O17 0.017(3) 0.016(3) 0.019(3) 0.001(2) 0.001(2) 0.006(2)
O16 0.012(2) 0.021(3) 0.013(2) 0.005(2) 0.004(2) 0.007(2)
O7 0.011(2) 0.020(3) 0.011(2) 0.006(2) 0.0043(19) 0.006(2)
O9 0.014(2) 0.029(3) 0.014(2) 0.012(2) 0.010(2) 0.005(2)
O10 0.022(3) 0.022(3) 0.024(3) 0.016(2) 0.012(2) 0.011(2)
O8 0.016(3) 0.022(3) 0.016(2) 0.006(2) 0.002(2) 0.001(2)
O19 0.012(2) 0.012(2) 0.013(2) 0.0042(19) 0.006(2) 0.002(2)
O20 0.008(2) 0.011(2) 0.016(2) 0.001(2) 0.005(2) 0.0009(19)
O21 0.009(2) 0.024(3) 0.011(2) 0.001(2) 0.000(2) 0.005(2)
O22 0.027(3) 0.018(3) 0.025(3) 0.013(2) 0.009(2) 0.008(2)
O15 0.012(2) 0.017(2) 0.009(2) 0.0045(19) 0.0058(19) 0.006(2)
O18 0.017(3) 0.036(3) 0.021(3) 0.022(3) 0.005(2) 0.001(2)
O23 0.011(2) 0.013(2) 0.018(2) 0.011(2) 0.005(2) 0.006(2)
O24 0.005(2) 0.021(2) 0.015(2) 0.010(2) 0.0044(19) 0.002(2)
O25 0.013(3) 0.036(3) 0.016(2) 0.014(2) 0.004(2) 0.001(2)
O11 0.012(2) 0.013(2) 0.011(2) 0.0026(19) 0.003(2) 0.003(2)
O14 0.019(3) 0.029(3) 0.014(2) 0.009(2) 0.013(2) 0.002(2)
O12 0.012(2) 0.013(2) 0.015(2) 0.003(2) 0.003(2) 0.001(2)
O13 0.023(3) 0.015(3) 0.026(3) 0.006(2) 0.009(2) 0.011(2)
O27 0.019(3) 0.029(3) 0.013(2) 0.007(2) 0.006(2) 0.006(2)
O28 0.016(3) 0.016(2) 0.028(3) 0.007(2) 0.010(2) 0.005(2)
O29 0.023(3) 0.023(3) 0.023(3) 0.017(2) 0.009(2) 0.008(2)
P1 0.0255(11) 0.0135(9) 0.0407(12) 0.0135(9) 0.0221(10) 0.0070(8)
P4 0.0091(8) 0.0150(9) 0.0107(8) 0.0057(7) 0.0039(7) 0.0041(7)
P2 0.0111(9) 0.0193(9) 0.0119(8) 0.0090(7) 0.0051(7) 0.0053(8)
P5 0.0107(9) 0.0138(9) 0.0113(8) 0.0043(7) 0.0060(7) 0.0029(7)
P6 0.0087(8) 0.0146(9) 0.0138(8) 0.0078(7) 0.0053(7) 0.0032(7)
P3 0.0121(9) 0.0130(9) 0.0126(8) 0.0041(7) 0.0064(7) 0.0035(7)
Zn1 0.0102(4) 0.0146(4) 0.0139(4) 0.0064(3) 0.0047(3) 0.0027(3)
Zn2 0.0110(4) 0.0163(4) 0.0125(4) 0.0070(3) 0.0055(3) 0.0045(3)
Zn3 0.0111(4) 0.0136(4) 0.0127(4) 0.0055(3) 0.0060(3) 0.0030(3)
O26 0.016(3) 0.018(3) 0.033(3) 0.012(2) 0.014(2) 0.009(2)

loop_
_atom_type_symbol
_atom_type_description
_atom_type_scat_dispersion_real
_atom_type_scat_dispersion_imag
_atom_type_scat_source
C C 0.0033 0.0016 'International Tables Vol C Tables 4.2.6.8 and 6.1.1.4'
N N 0.0061 0.0033 'International Tables Vol C Tables 4.2.6.8 and 6.1.1.4'
O O 0.0106 0.0060 'International Tables Vol C Tables 4.2.6.8 and 6.1.1.4'
P P 0.1023 0.0942 'International Tables Vol C Tables 4.2.6.8 and 6.1.1.4'
Zn Zn 0.2839 1.4301 'International Tables Vol C Tables 4.2.6.8 and 6.1.1.4'
H H 0.0000 0.0000 'International Tables Vol C Tables 4.2.6.8 and 6.1.1.4'

loop_
_geom_angle_atom_site_label_1
_geom_angle_atom_site_label_2
_geom_angle_atom_site_label_3
_geom_angle
_geom_angle_site_symmetry_1
_geom_angle_site_symmetry_3
C2 C1 C6 115.4(9) . .
C2 C1 H1 122.3 . .
C6 C1 H1 122.3 . .
C1 C2 C3 123.0(9) . .
C1 C2 H2 118.5 . .
C3 C2 H2 118.5 . .
C4 C3 C2 120.8(9) . .
C4 C3 H3 119.6 . .
C2 C3 H3 119.6 . .
C3 C4 C5 117.5(9) . .
C3 C4 H4 121.3 . .
C5 C4 H4 121.3 . .
C4 C5 C6 122.0(8) . .
C4 C5 N2 132.1(8) . .
C6 C5 N2 105.8(7) . .
C5 C6 N1 106.8(7) . .
C5 C6 C1 121.3(8) . .
N1 C6 C1 131.8(8) . .
N2 C7 N1 111.1(7) . .
N2 C7 H5 124.4 . .
N1 C7 H5 124.4 . .
C7 N1 C6 108.0(7) . .
C7 N2 C5 108.1(7) . .
P1 O1 Zn3 136.2(3) . 1_655
P1 O1 Zn1 125.9(3) . .
Zn3 O1 Zn1 96.74(19) 1_655 .
P4 O16 Zn3 129.6(3) . 1_655
P2 O7 Zn1 128.9(3) . .
P2 O7 Zn2 127.1(3) . .
Zn1 O7 Zn2 98.92(19) . .
P5 O19 Zn3 131.4(3) . .
P5 O19 Zn2 131.0(3) . .
Zn3 O19 Zn2 96.80(18) . .
P5 O20 Zn1 131.4(3) . .
P4 O15 Zn2 129.9(3) . .
P4 O15 Zn1 132.3(3) . .
Zn2 O15 Zn1 96.92(18) . .
P6 O23 Zn1 128.5(3) . 1_455
P6 O23 Zn3 131.0(3) . .
Zn1 O23 Zn3 99.57(19) 1_455 .
P6 O24 Zn2 132.1(3) . .
P3 O11 Zn2 128.9(3) . .
P3 O11 Zn3 128.1(3) . .
Zn2 O11 Zn3 98.17(18) . .
Zn1 O27 H29 144(5) . .
Zn1 O27 H27 136(5) . .
H29 O27 H27 78(6) . .
Zn2 O28 H28 122(5) . .
Zn2 O28 H33 132(5) . .
H28 O28 H33 105(7) . .
Zn3 O29 H31 126(5) . .
Zn3 O29 H30 140(5) . .
H31 O29 H30 94(7) . .
O4 P1 O2 109.3(4) . .
O4 P1 O1 115.5(5) . .
O2 P1 O1 116.0(3) . .
O4 P1 O5 76.3(7) . .
O2 P1 O5 119.3(5) . .
O1 P1 O5 114.0(5) . .
O4 P1 O6 109.8(5) . .
O2 P1 O6 101.0(4) . .
O1 P1 O6 104.0(4) . .
O5 P1 O6 34.2(5) . .
O4 P1 O3 22.1(6) . .
O2 P1 O3 103.7(5) . .
O1 P1 O3 101.5(5) . .
O5 P1 O3 97.6(7) . .
O6 P1 O3 131.6(6) . .
O15 P4 O16 114.1(3) . .
O15 P4 O17 114.4(3) . .
O16 P4 O17 105.2(3) . .
O15 P4 O18 105.9(3) . .
O16 P4 O18 109.2(3) . .
O17 P4 O18 107.9(3) . .
O9 P2 O8 112.3(3) . .
O9 P2 O7 111.9(3) . .
O8 P2 O7 110.7(3) . .
O9 P2 O10 106.1(3) . .
O8 P2 O10 108.2(3) . .
O7 P2 O10 107.3(3) . .
O20 P5 O19 114.0(3) . .
O20 P5 O21 112.6(3) . .
O19 P5 O21 107.5(3) . .
O20 P5 O22 104.1(3) . .
O19 P5 O22 110.9(3) . .
O21 P5 O22 107.6(3) . .
O23 P6 O24 113.3(3) . .
O23 P6 O25 112.0(3) . .
O24 P6 O25 104.9(3) . .
O23 P6 O26 106.7(3) . .
O24 P6 O26 111.4(3) . .
O25 P6 O26 108.4(3) . .
O12 P3 O13 111.1(3) . .
O12 P3 O11 111.5(3) . .
O13 P3 O11 111.2(3) . .
O12 P3 O14 107.7(3) . .
O13 P3 O14 107.7(3) . .
O11 P3 O14 107.5(3) . .
O20 Zn1 O7 91.08(19) . .
O20 Zn1 O23 172.26(18) . 1_655
O7 Zn1 O23 96.57(18) . 1_655
O20 Zn1 O27 88.1(2) . .
O7 Zn1 O27 101.6(2) . .
O23 Zn1 O27 91.5(2) 1_655 .
O20 Zn1 O1 92.28(19) . .
O7 Zn1 O1 168.96(18) . .
O23 Zn1 O1 79.98(17) 1_655 .
O27 Zn1 O1 89.00(19) . .
O20 Zn1 O15 94.58(18) . .
O7 Zn1 O15 79.49(17) . .
O23 Zn1 O15 85.69(18) 1_655 .
O27 Zn1 O15 177.1(2) . .
O1 Zn1 O15 89.76(17) . .
O24 Zn2 O28 90.02(19) . .
O24 Zn2 O15 174.91(18) . .
O28 Zn2 O15 89.8(2) . .
O24 Zn2 O11 90.14(18) . .
O28 Zn2 O11 99.9(2) . .
O15 Zn2 O11 94.90(17) . .
O24 Zn2 O7 94.58(18) . .
O28 Zn2 O7 89.3(2) . .
O15 Zn2 O7 80.34(17) . .
O11 Zn2 O7 169.65(19) . .
O24 Zn2 O19 95.11(18) . .
O28 Zn2 O19 174.58(19) . .
O15 Zn2 O19 85.28(18) . .
O11 Zn2 O19 78.35(18) . .
O7 Zn2 O19 92.04(18) . .
O19 Zn3 O16 174.36(18) . 1_455
O19 Zn3 O1 96.82(19) . 1_455
O16 Zn3 O1 86.85(19) 1_455 1_455
O19 Zn3 O29 89.14(19) . .
O16 Zn3 O29 86.13(19) 1_455 .
O1 Zn3 O29 97.6(2) 1_455 .
O19 Zn3 O11 81.00(18) . .
O16 Zn3 O11 95.77(19) 1_455 .
O1 Zn3 O11 173.79(18) 1_455 .
O29 Zn3 O11 88.19(19) . .
O19 Zn3 O23 88.22(18) . .
O16 Zn3 O23 96.63(18) 1_455 .
O1 Zn3 O23 80.25(18) 1_455 .
O29 Zn3 O23 176.38(19) . .
O11 Zn3 O23 93.84(18) . .

loop_
_geom_bond_atom_site_label_1
_geom_bond_atom_site_label_2
_geom_bond_distance
_geom_bond_site_symmetry_2
C1 C2 1.367(13) .
C1 C6 1.388(11) .
C1 H1 0.9400 .
C2 C3 1.387(16) .
C2 H2 0.9400 .
C3 C4 1.351(14) .
C3 H3 0.9400 .
C4 C5 1.364(12) .
C4 H4 0.9400 .
C5 C6 1.378(11) .
C5 N2 1.400(10) .
C6 N1 1.384(10) .
C7 N2 1.306(10) .
C7 N1 1.314(11) .
C7 H5 0.9400 .
O1 P1 1.507(5) .
O1 Zn3 2.102(5) 1_655
O1 Zn1 2.173(5) .
O2 P1 1.489(5) .
O3 P1 1.754(15) .
O4 P1 1.444(10) .
O5 P1 1.540(14) .
O6 P1 1.639(9) .
O17 P4 1.545(5) .
O16 P4 1.516(5) .
O16 Zn3 2.087(5) 1_655
O7 P2 1.536(5) .
O7 Zn1 2.061(5) .
O7 Zn2 2.133(5) .
O9 P2 1.515(5) .
O10 P2 1.579(5) .
O8 P2 1.524(6) .
O19 P5 1.510(5) .
O19 Zn3 2.058(5) .
O19 Zn2 2.192(5) .
O20 P5 1.506(5) .
O20 Zn1 2.044(5) .
O21 P5 1.551(5) .
O22 P5 1.580(5) .
O15 P4 1.502(5) .
O15 Zn2 2.076(4) .
O15 Zn1 2.182(4) .
O18 P4 1.577(5) .
O23 P6 1.510(5) .
O23 Zn1 2.062(5) 1_455
O23 Zn3 2.122(4) .
O24 P6 1.516(5) .
O24 Zn2 2.042(4) .
O25 P6 1.553(5) .
O11 P3 1.535(5) .
O11 Zn2 2.095(5) .
O11 Zn3 2.112(5) .
O14 P3 1.576(5) .
O12 P3 1.523(5) .
O13 P3 1.528(5) .
O27 Zn1 2.083(5) .
O27 H29 0.94(2) .
O27 H27 0.94(2) .
O28 Zn2 2.065(5) .
O28 H28 0.94(2) .
O28 H33 0.95(2) .
O29 Zn3 2.111(5) .
O29 H31 0.94(2) .
O29 H30 0.94(2) .
P6 O26 1.568(5) .
Zn1 O23 2.062(5) 1_655
Zn3 O16 2.087(5) 1_455
Zn3 O1 2.102(5) 1_455

loop_
_geom_torsion_atom_site_label_1
_geom_torsion_atom_site_label_2
_geom_torsion_atom_site_label_3
_geom_torsion_atom_site_label_4
_geom_torsion
_geom_torsion_site_symmetry_1
_geom_torsion_site_symmetry_4
C6 C1 C2 C3 -0.6(15) . .
C1 C2 C3 C4 0.2(17) . .
C2 C3 C4 C5 0.5(15) . .
C3 C4 C5 C6 -0.8(14) . .
C3 C4 C5 N2 -179.4(9) . .
C4 C5 C6 N1 -177.9(8) . .
N2 C5 C6 N1 1.1(9) . .
C4 C5 C6 C1 0.3(13) . .
N2 C5 C6 C1 179.3(7) . .
C2 C1 C6 C5 0.3(13) . .
C2 C1 C6 N1 178.0(9) . .
N2 C7 N1 C6 2.8(10) . .
C5 C6 N1 C7 -2.4(9) . .
C1 C6 N1 C7 179.7(9) . .
N1 C7 N2 C5 -2.1(10) . .
C4 C5 N2 C7 179.4(9) . .
C6 C5 N2 C7 0.6(9) . .
Zn3 O1 P1 O4 -171.3(6) 1_655 .
Zn1 O1 P1 O4 24.2(6) . .
Zn3 O1 P1 O2 -41.6(5) 1_655 .
Zn1 O1 P1 O2 154.0(3) . .
Zn3 O1 P1 O5 103.0(7) 1_655 .
Zn1 O1 P1 O5 -61.5(7) . .
Zn3 O1 P1 O6 68.3(5) 1_655 .
Zn1 O1 P1 O6 -96.2(5) . .
Zn3 O1 P1 O3 -153.2(6) 1_655 .
Zn1 O1 P1 O3 42.3(6) . .
Zn2 O15 P4 O16 -155.3(3) . .
Zn1 O15 P4 O16 11.6(5) . .
Zn2 O15 P4 O17 -34.0(5) . .
Zn1 O15 P4 O17 132.9(4) . .
Zn2 O15 P4 O18 84.7(4) . .
Zn1 O15 P4 O18 -108.4(4) . .
Zn3 O16 P4 O15 7.3(5) 1_655 .
Zn3 O16 P4 O17 -118.9(4) 1_655 .
Zn3 O16 P4 O18 125.5(4) 1_655 .
Zn1 O7 P2 O9 -61.7(4) . .
Zn2 O7 P2 O9 149.1(3) . .
Zn1 O7 P2 O8 64.4(4) . .
Zn2 O7 P2 O8 -84.8(4) . .
Zn1 O7 P2 O10 -177.6(3) . .
Zn2 O7 P2 O10 33.1(4) . .
Zn1 O20 P5 O19 2.5(5) . .
Zn1 O20 P5 O21 125.4(4) . .
Zn1 O20 P5 O22 -118.4(4) . .
Zn3 O19 P5 O20 -155.4(3) . .
Zn2 O19 P5 O20 12.4(5) . .
Zn3 O19 P5 O21 79.0(4) . .
Zn2 O19 P5 O21 -113.2(4) . .
Zn3 O19 P5 O22 -38.4(4) . .
Zn2 O19 P5 O22 129.4(3) . .
Zn1 O23 P6 O24 -152.7(3) 1_455 .
Zn3 O23 P6 O24 14.4(5) . .
Zn1 O23 P6 O25 -34.1(4) 1_455 .
Zn3 O23 P6 O25 132.9(4) . .
Zn1 O23 P6 O26 84.4(4) 1_455 .
Zn3 O23 P6 O26 -108.6(4) . .
Zn2 O24 P6 O23 0.8(5) . .
Zn2 O24 P6 O25 -121.7(4) . .
Zn2 O24 P6 O26 121.2(4) . .
Zn2 O11 P3 O12 -59.1(4) . .
Zn3 O11 P3 O12 151.1(3) . .
Zn2 O11 P3 O13 65.5(4) . .
Zn3 O11 P3 O13 -84.3(4) . .
Zn2 O11 P3 O14 -176.8(3) . .
Zn3 O11 P3 O14 33.3(4) . .
P5 O20 Zn1 O7 -49.9(4) . .
P5 O20 Zn1 O23 121.4(12) . 1_655
P5 O20 Zn1 O27 -151.5(4) . .
P5 O20 Zn1 O1 119.6(4) . .
P5 O20 Zn1 O15 29.7(4) . .
P2 O7 Zn1 O20 -76.7(4) . .
Zn2 O7 Zn1 O20 78.9(2) . .
P2 O7 Zn1 O23 104.5(4) . 1_655
Zn2 O7 Zn1 O23 -99.9(2) . 1_655
P2 O7 Zn1 O27 11.6(4) . .
Zn2 O7 Zn1 O27 167.2(2) . .
P2 O7 Zn1 O1 175.6(8) . .
Zn2 O7 Zn1 O1 -28.8(11) . .
P2 O7 Zn1 O15 -171.1(4) . .
Zn2 O7 Zn1 O15 -15.52(19) . .
P1 O1 Zn1 O20 3.1(4) . .
Zn3 O1 Zn1 O20 -166.1(2) 1_655 .
P1 O1 Zn1 O7 110.7(10) . .
Zn3 O1 Zn1 O7 -58.5(10) 1_655 .
P1 O1 Zn1 O23 -176.7(4) . 1_655
Zn3 O1 Zn1 O23 14.10(18) 1_655 1_655
P1 O1 Zn1 O27 -84.9(4) . .
Zn3 O1 Zn1 O27 105.8(2) 1_655 .
P1 O1 Zn1 O15 97.7(4) . .
Zn3 O1 Zn1 O15 -71.57(19) 1_655 .
P4 O15 Zn1 O20 115.7(4) . .
Zn2 O15 Zn1 O20 -74.4(2) . .
P4 O15 Zn1 O7 -154.0(4) . .
Zn2 O15 Zn1 O7 15.88(19) . .
P4 O15 Zn1 O23 -56.5(4) . 1_655
Zn2 O15 Zn1 O23 113.4(2) . 1_655
P4 O15 Zn1 O27 -41(4) . .
Zn2 O15 Zn1 O27 129(4) . .
P4 O15 Zn1 O1 23.4(4) . .
Zn2 O15 Zn1 O1 -166.6(2) . .
P6 O24 Zn2 O28 -148.5(4) . .
P6 O24 Zn2 O15 124(2) . .
P6 O24 Zn2 O11 -48.6(4) . .
P6 O24 Zn2 O7 122.2(4) . .
P6 O24 Zn2 O19 29.7(4) . .
P4 O15 Zn2 O24 153(2) . .
Zn1 O15 Zn2 O24 -17(2) . .
P4 O15 Zn2 O28 65.7(4) . .
Zn1 O15 Zn2 O28 -104.6(2) . .
P4 O15 Zn2 O11 -34.3(4) . .
Zn1 O15 Zn2 O11 155.44(19) . .
P4 O15 Zn2 O7 155.0(4) . .
Zn1 O15 Zn2 O7 -15.30(19) . .
P4 O15 Zn2 O19 -112.1(4) . .
Zn1 O15 Zn2 O19 77.58(18) . .
P3 O11 Zn2 O24 -78.9(3) . .
Zn3 O11 Zn2 O24 77.6(2) . .
P3 O11 Zn2 O28 11.2(4) . .
Zn3 O11 Zn2 O28 167.63(19) . .
P3 O11 Zn2 O15 101.8(3) . .
Zn3 O11 Zn2 O15 -101.8(2) . .
P3 O11 Zn2 O7 163.9(8) . .
Zn3 O11 Zn2 O7 -39.6(10) . .
P3 O11 Zn2 O19 -174.1(4) . .
Zn3 O11 Zn2 O19 -17.60(17) . .
P2 O7 Zn2 O24 -7.6(4) . .
Zn1 O7 Zn2 O24 -163.9(2) . .
P2 O7 Zn2 O28 -97.6(4) . .
Zn1 O7 Zn2 O28 106.2(2) . .
P2 O7 Zn2 O15 172.5(4) . .
Zn1 O7 Zn2 O15 16.3(2) . .
P2 O7 Zn2 O11 109.3(9) . .
Zn1 O7 Zn2 O11 -47.0(10) . .
P2 O7 Zn2 O19 87.7(4) . .
Zn1 O7 Zn2 O19 -68.6(2) . .
P5 O19 Zn2 O24 118.1(4) . .
Zn3 O19 Zn2 O24 -71.06(19) . .
P5 O19 Zn2 O28 -81(2) . .
Zn3 O19 Zn2 O28 90(2) . .
P5 O19 Zn2 O15 -56.8(4) . .
Zn3 O19 Zn2 O15 114.03(19) . .
P5 O19 Zn2 O11 -152.8(4) . .
Zn3 O19 Zn2 O11 18.02(18) . .
P5 O19 Zn2 O7 23.3(4) . .
Zn3 O19 Zn2 O7 -165.84(18) . .
P5 O19 Zn3 O16 97.6(19) . 1_455
Zn2 O19 Zn3 O16 -73.2(19) . 1_455
P5 O19 Zn3 O1 -32.8(4) . 1_455
Zn2 O19 Zn3 O1 156.41(18) . 1_455
P5 O19 Zn3 O29 64.7(4) . .
Zn2 O19 Zn3 O29 -106.0(2) . .
P5 O19 Zn3 O11 153.1(4) . .
Zn2 O19 Zn3 O11 -17.71(17) . .
P5 O19 Zn3 O23 -112.8(4) . .
Zn2 O19 Zn3 O23 76.45(19) . .
P3 O11 Zn3 O19 175.4(4) . .
Zn2 O11 Zn3 O19 18.62(18) . .
P3 O11 Zn3 O16 -9.3(4) . 1_455
Zn2 O11 Zn3 O16 -166.04(18) . 1_455
P3 O11 Zn3 O1 105.4(16) . 1_455
Zn2 O11 Zn3 O1 -51.3(17) . 1_455
P3 O11 Zn3 O29 -95.2(4) . .
Zn2 O11 Zn3 O29 108.0(2) . .
P3 O11 Zn3 O23 87.8(3) . .
Zn2 O11 Zn3 O23 -68.96(19) . .
P6 O23 Zn3 O19 -58.0(4) . .
Zn1 O23 Zn3 O19 111.8(2) 1_455 .
P6 O23 Zn3 O16 119.2(4) . 1_455
Zn1 O23 Zn3 O16 -71.1(2) 1_455 1_455
P6 O23 Zn3 O1 -155.2(4) . 1_455
Zn1 O23 Zn3 O1 14.54(19) 1_455 1_455
P6 O23 Zn3 O29 -101(3) . .
Zn1 O23 Zn3 O29 69(3) 1_455 .
P6 O23 Zn3 O11 22.9(4) . .
Zn1 O23 Zn3 O11 -167.37(19) 1_455 .
